data_2312368
loop_
_publ_author_name
'Metherall, Jessica P.'
'Corner, Philip A.'
'McCabe, James F.'
'Hall, Michael J.'
'Probert, Michael R.'

_publ_section_title
;
 High-throughput nanoscale crystallization of dihydropyridine active
 pharmaceutical ingredients.
;
_journal_coeditor_code RM5073SUP1
_journal_issue 1
_journal_name_full 'Acta crystallographica Section B, Structural science, crystal engineering and materials'
_journal_page_first 4
_journal_page_last 12
_journal_paper_doi 10.1107/S2052520623010053
_journal_volume 80
_journal_year 2024
_chemical_formula_moiety 'C18 H19 Cl2 N O4'
_chemical_formula_sum 'C18 H19 Cl2 N O4'
_chemical_formula_weight 384.24
_chemical_name_common felodipine
_chemical_name_systematic
;          
 (rac)-3-ethyl 5-methyl 4-(2,3-dichlorophenyl)-2,6-dimethyl-1,4- 
dihydropyridine-3,5-dicarboxylate
;
_space_group_crystal_system monoclinic
_space_group_IT_number 14
_space_group_name_Hall '-P 2yn'
_space_group_name_H-M_alt 'P 1 21/n 1'
_atom_sites_solution_hydrogens mixed
_atom_sites_solution_primary dual
_audit_creation_date 2023-05-11
_audit_creation_method
; 
Olex2 1.5 
(compiled 2023.03.06 svn.rbb2c1857 for OlexSys, GUI svn.r6748) 
;
_cell_angle_alpha 90
_cell_angle_beta 107.056(6)
_cell_angle_gamma 90
_cell_formula_units_Z 4
_cell_length_a 11.1017(7)
_cell_length_b 12.5717(7)
_cell_length_c 13.5023(8)
_cell_measurement_reflns_used 5521
_cell_measurement_temperature 150.00(10)
_cell_measurement_theta_max 74.0320
_cell_measurement_theta_min 4.5390
_cell_volume 1801.60(19)
_computing_cell_refinement 'CrysAlisPro 1.171.42.73a (Rigaku OD, 2022)'
_computing_data_collection 'CrysAlisPro 1.171.42.73a (Rigaku OD, 2022)'
_computing_data_reduction 'CrysAlisPro 1.171.42.73a (Rigaku OD, 2022)'
_computing_molecular_graphics 'Olex2 1.5 (Dolomanov et al., 2009)'
_computing_publication_material 'Olex2 1.5 (Dolomanov et al., 2009)'
_computing_structure_refinement 'SHELXL 2018/3 (Sheldrick, 2015)'
_computing_structure_solution 'SHELXT 2018/2 (Sheldrick, 2018)'
_diffrn_ambient_environment N~2~
_diffrn_ambient_temperature 150.00(10)
_diffrn_detector 'Hybrid Pixel Array Detector'
_diffrn_detector_area_resol_mean 10.0000
_diffrn_detector_type 'HyPix-Arc 100'
_diffrn_measured_fraction_theta_full 0.993
_diffrn_measured_fraction_theta_max 0.947
_diffrn_measurement_details
; 
List of Runs (angles in degrees, time in seconds): 
 
  # Type    Start    End  Width  t~exp~   \w     \q     \k     \f   Frames 
-------------------------------------------------------------------------- 
  1  \w    -32.00  -7.00   0.50    0.52    --  -39.19  38.00  60.00   50 
  2  \w     11.00  47.00   0.50    0.52    --  -39.19  19.00  30.00   72 
  3  \w     13.00  39.00   0.50    0.52    --  -39.19  38.00  60.00   52 
  4  \w    -53.00  -9.00   0.50    0.52    --   38.32 -19.00  90.00   88 
  5  \w      5.00  43.00   0.50    0.52    --   38.32 -38.00  60.00   76 
  6  \w      0.00  27.00   0.50    0.52    --   38.32 -19.00  90.00   54 
  7  \w    -36.00 -11.00   0.50    0.52    --   38.32 -38.00  60.00   50 
  8  \w     34.00 108.00   0.50    0.52    --  110.26-111.00 120.00  148 
  9  \w     65.00 103.00   0.50    0.52    --  102.48-126.00  57.00   76 
 10  \w     45.00  70.00   0.50    0.52    --  110.26-126.00  57.00   50 
 11  \w     51.00  76.00   0.50    0.52    --   38.32-145.00-110.00   50 
 12  \w     79.00 116.00   0.50    0.52    --  102.48-145.00-110.00   74 
 13  \w     36.00  61.00   0.50    0.52    --   38.32-126.00  57.00   50 
 14  \w     39.00 104.00   0.50    0.52    --  102.48 -77.00  60.00  130 
 15  \w     38.00  69.00   0.50    0.52    --  110.26 -61.00 120.00   62 
 16  \w     22.00  48.00   0.50    0.52    --  102.48 -45.00 150.00   52 
 17  \w     23.00  48.00   0.50    0.52    --  110.26 -45.00 120.00   50 
 18  \w     16.00  51.00   0.50    0.52    --  102.48 -45.00  90.00   70 
 19  \w    130.00 172.00   0.50    0.52    --  110.26  45.00  60.00   84 
 20  \w     75.00 121.00   0.50    0.52    --  110.26 126.00 134.00   92 
 21  \w     74.00  99.00   0.50    0.52    --   38.32 126.00 134.00   50 
 22  \w     76.00 117.00   0.50    0.52    --   38.32 145.00 -57.00   82 
 23  \w     87.00 165.00   0.50    0.52    --  110.26 111.00-180.00  156 
 24  \w    -38.00 -12.00   0.50    0.52    --  -95.69  45.00 -90.00   52 
 25  \w    -48.00 -14.00   0.50    0.52    --  -95.69  45.00 -30.00   68 
 26  \w    -50.00  -9.00   0.50    0.52    --  -95.69  45.00   0.00   82 
 27  \w    -35.00 -10.00   0.50    0.52    --  -95.69  30.00 -60.00   50 
 28  \w    -35.00 -10.00   0.50    0.52    --  -95.69  30.00 -90.00   50 
 29  \w    -35.00  -9.00   0.50    0.52    --  -95.69  30.00-120.00   52 
 30  \w    -34.00  -9.00   0.50    0.52    --  -95.69  30.00-180.00   50 
 31  \w   -149.00-124.00   0.50    0.52    --  -95.69-126.00  57.00   50 
 32  \w   -128.00 -44.00   0.50    0.52    --  -39.19-178.00-150.00  168 
 33  \w   -115.00 -73.00   0.50    0.52    --  -95.69-145.00-110.00   84 
 34  \w   -127.00 -74.00   0.50    0.52    --  -95.69 145.00 -57.00  106 
;
_diffrn_measurement_device 'four-circle diffractometer'
_diffrn_measurement_device_type 'XtaLAB Synergy, Single source at home/near, HyPix-Arc 100'
_diffrn_measurement_method '\w scans'
_diffrn_orient_matrix_type 'CrysAlisPro convention (1999,Acta A55,543-557)'
_diffrn_orient_matrix_UB_11 -0.0898813000
_diffrn_orient_matrix_UB_12 -0.0133831000
_diffrn_orient_matrix_UB_13 0.0668389000
_diffrn_orient_matrix_UB_21 -0.0171166000
_diffrn_orient_matrix_UB_22 0.1215977000
_diffrn_orient_matrix_UB_23 0.0012143000
_diffrn_orient_matrix_UB_31 -0.1126781000
_diffrn_orient_matrix_UB_32 -0.0077246000
_diffrn_orient_matrix_UB_33 -0.0989254000
_diffrn_radiation_monochromator mirror
_diffrn_radiation_probe x-ray
_diffrn_radiation_type 'Cu K\a'
_diffrn_radiation_wavelength 1.54184
_diffrn_reflns_av_R_equivalents 0.0311
_diffrn_reflns_av_unetI/netI 0.0346
_diffrn_reflns_Laue_measured_fraction_full 0.993
_diffrn_reflns_Laue_measured_fraction_max 0.947
_diffrn_reflns_limit_h_max 10
_diffrn_reflns_limit_h_min -13
_diffrn_reflns_limit_k_max 15
_diffrn_reflns_limit_k_min -15
_diffrn_reflns_limit_l_max 16
_diffrn_reflns_limit_l_min -16
_diffrn_reflns_number 10365
_diffrn_reflns_point_group_measured_fraction_full 0.993
_diffrn_reflns_point_group_measured_fraction_max 0.947
_diffrn_reflns_theta_full 67.684
_diffrn_reflns_theta_max 74.760
_diffrn_reflns_theta_min 4.552
_diffrn_source 'micro-focus sealed X-ray tube'
_diffrn_source_target Cu
_diffrn_source_type 'PhotonJet (Cu) X-ray Source'
_exptl_absorpt_coefficient_mu 3.441
_exptl_absorpt_correction_T_max 1.00000
_exptl_absorpt_correction_T_min 0.73839
_exptl_absorpt_correction_type multi-scan
_exptl_absorpt_process_details
; 
CrysAlisPro 1.171.42.73a (Rigaku Oxford Diffraction, 2022) 
Empirical absorption correction using spherical harmonics, 
implemented in SCALE3 ABSPACK scaling algorithm. 
;
_exptl_crystal_colour 'clear light colourless'
_exptl_crystal_colour_lustre clear
_exptl_crystal_colour_modifier light
_exptl_crystal_colour_primary colourless
_exptl_crystal_density_diffrn 1.417
_exptl_crystal_description block
_exptl_crystal_F_000 800
_exptl_crystal_preparation 'Crystallised from a saturated solution of felodipine in toluene.'
_exptl_crystal_recrystallization_method 'High-throughput screening via the ENaCt protocol using SPT Labtech mosquito.'
_exptl_crystal_size_max 0.45
_exptl_crystal_size_mid 0.32
_exptl_crystal_size_min 0.29
_refine_diff_density_max 0.409
_refine_diff_density_min -0.476
_refine_diff_density_rms 0.059
_refine_ls_extinction_method none
_refine_ls_goodness_of_fit_ref 1.053
_refine_ls_hydrogen_treatment mixed
_refine_ls_matrix_type full
_refine_ls_number_parameters 262
_refine_ls_number_reflns 3494
_refine_ls_number_restraints 204
_refine_ls_restrained_S_all 1.027
_refine_ls_R_factor_all 0.0660
_refine_ls_R_factor_gt 0.0561
_refine_ls_shift/su_max 0.001
_refine_ls_shift/su_mean 0.000
_refine_ls_structure_factor_coef Fsqd
_refine_ls_weighting_details 'w=1/[\s^2^(Fo^2^)+(0.0693P)^2^+1.9737P] where P=(Fo^2^+2Fc^2^)/3'
_refine_ls_weighting_scheme calc
_refine_ls_wR_factor_gt 0.1525
_refine_ls_wR_factor_ref 0.1599
_reflns_Friedel_coverage 0.000
_reflns_number_gt 2903
_reflns_number_total 3494
_reflns_threshold_expression 'I > 2\s(I)'
_cod_data_source_file rm5073sup1.cif
_cod_data_source_block felodipine
_cod_depositor_comments 'Adding full bibliography for 2312368--2312375.cif.'
_cod_database_code 2312368
_cod_database_fobs_code 2312368
_shelx_shelxl_version_number 2018/3
_chemical_oxdiff_formula 'C H N O Cl'
_shelx_space_group_comment
; 
The symmetry employed for this shelxl refinement is uniquely defined 
by the following loop, which should always be used as a source of 
symmetry information in preference to the above space-group names. 
They are only intended as comments. 
;
_shelx_estimated_absorpt_t_max 0.435
_shelx_estimated_absorpt_t_min 0.307
_olex2_refinement_description
; 
1. Fixed Uiso 
 At 1.2 times of: 
  All C(H) groups, All C(H,H) groups 
 At 1.5 times of: 
  All C(H,H,H) groups 
2. Rigid body (RIGU) restrains 
 All non-hydrogen atoms 
 with sigma for 1-2 distances of 0.004 and sigma for 1-3 distances of 0.004 
3. Others 
 Fixed Sof: O5(0.65077) C20(0.65077) H20A(0.65077) H20B(0.65077) H20C(0.65077) 
 C19(0.65077) H19A(0.65077) H19B(0.65077) O4(0.34923) C17(0.34923) 
 H17A(0.34923) H17B(0.34923) C18(0.34923) H18A(0.34923) H18B(0.34923) 
 H18C(0.34923) 
4.a Ternary CH refined with riding coordinates: 
 C9(H9) 
4.b Secondary CH2 refined with riding coordinates: 
 C19(H19A,H19B), C17(H17A,H17B) 
4.c Aromatic/amide H refined with riding coordinates: 
 C11(H11), C13(H13), C12(H12) 
4.d Idealised Me refined as rotating group: 
 C7(H7A,H7B,H7C), C5(H5A,H5B,H5C), C1(H1A,H1B,H1C), C20(H20A,H20B,H20C), 
 C18(H18A,H18B,H18C) 
;
_olex2_exptl_crystal_mounting_method
;  
 'Crystal mounted using inert oil from the encapsulation crystallisation 
technique onto a MiTeGen Kapton micromount.' 
;
_olex2_submission_original_sample_id Felodipine
_olex2_submission_special_instructions 'No special instructions were received'
_oxdiff_exptl_absorpt_empirical_details
; 
Empirical correction (ABSPACK) includes: 
- Absorption correction using spherical harmonics 
- Frame scaling 
;
_oxdiff_exptl_absorpt_empirical_full_max 1.252
_oxdiff_exptl_absorpt_empirical_full_min 0.696

loop_
_space_group_symop_operation_xyz
'x, y, z'
'-x+1/2, y+1/2, -z+1/2'
'-x, -y, -z'
'x-1/2, -y-1/2, z-1/2'

loop_
_atom_site_label
_atom_site_type_symbol
_atom_site_fract_x
_atom_site_fract_y
_atom_site_fract_z
_atom_site_U_iso_or_equiv
_atom_site_adp_type
_atom_site_occupancy
_atom_site_site_symmetry_order
_atom_site_calc_flag
_atom_site_refinement_flags_posn
_atom_site_refinement_flags_adp
_atom_site_refinement_flags_occupancy
_atom_site_disorder_assembly
_atom_site_disorder_group
Cl2 Cl 0.12971(7) 0.35331(6) 0.35134(6) 0.0513(2) Uani 1 1 d . . . . .
Cl1 Cl -0.06027(8) 0.18578(7) 0.38513(7) 0.0603(3) Uani 1 1 d . . . . .
O3 O 0.3731(2) 0.2395(2) 0.31850(16) 0.0568(6) Uani 1 1 d . . . . .
O1 O 0.2765(2) 0.50797(19) 0.53678(19) 0.0606(6) Uani 1 1 d . . . . .
N1 N 0.6464(3) 0.3092(2) 0.64975(18) 0.0451(6) Uani 1 1 d . . . . .
O2 O 0.4064(3) 0.5605(2) 0.6887(2) 0.0675(7) Uani 1 1 d . . . . .
C4 C 0.5762(3) 0.3936(2) 0.6658(2) 0.0438(7) Uani 1 1 d . . . . .
C9 C 0.4048(3) 0.3391(2) 0.5065(2) 0.0402(6) Uani 1 1 d . . . . .
H9 H 0.369406 0.383835 0.443438 0.048 Uiso 1 1 calc R U . . .
C6 C 0.6158(3) 0.2483(2) 0.5614(2) 0.0446(7) Uani 1 1 d . . . . .
C3 C 0.4611(3) 0.4124(2) 0.5985(2) 0.0413(6) Uani 1 1 d . . . . .
C8 C 0.5051(3) 0.2664(2) 0.4875(2) 0.0428(7) Uani 1 1 d . . . . .
C10 C 0.2992(3) 0.2706(2) 0.5235(2) 0.0423(7) Uani 1 1 d . . . . .
C15 C 0.1761(3) 0.2675(2) 0.4562(2) 0.0425(6) Uani 1 1 d . . . . .
C7 C 0.7152(3) 0.1666(3) 0.5613(3) 0.0542(8) Uani 1 1 d . . . . .
H7A H 0.781811 0.169101 0.627584 0.081 Uiso 1 1 calc R U . . .
H7B H 0.751324 0.181905 0.504771 0.081 Uiso 1 1 calc R U . . .
H7C H 0.677064 0.095575 0.551511 0.081 Uiso 1 1 calc R U . . .
C2 C 0.3840(3) 0.5006(2) 0.6156(2) 0.0494(7) Uani 1 1 d . . . . .
C14 C 0.0894(3) 0.1962(3) 0.4734(2) 0.0481(7) Uani 1 1 d . . . . .
O5 O 0.5426(4) 0.1314(3) 0.3776(3) 0.0546(9) Uani 0.6508 1 d . . P A 1
C5 C 0.6406(3) 0.4595(3) 0.7590(2) 0.0531(8) Uani 1 1 d . . . . .
H5A H 0.716978 0.422921 0.799856 0.080 Uiso 1 1 calc R U . . .
H5B H 0.583598 0.469926 0.801456 0.080 Uiso 1 1 calc R U . . .
H5C H 0.663398 0.528806 0.736394 0.080 Uiso 1 1 calc R U . . .
C11 C 0.3270(3) 0.2036(3) 0.6098(2) 0.0519(8) Uani 1 1 d . . . . .
H11 H 0.409435 0.204099 0.657127 0.062 Uiso 1 1 calc R U . . .
C16 C 0.4683(3) 0.2178(3) 0.3851(2) 0.0547(8) Uani 1 1 d . . . . .
C13 C 0.1191(4) 0.1309(3) 0.5588(3) 0.0581(8) Uani 1 1 d . . . . .
H13 H 0.058498 0.082517 0.569608 0.070 Uiso 1 1 calc R U . . .
C12 C 0.2366(4) 0.1362(3) 0.6279(3) 0.0635(9) Uani 1 1 d . . . . .
H12 H 0.256597 0.093627 0.688622 0.076 Uiso 1 1 calc R U . . .
C1 C 0.1903(4) 0.5899(3) 0.5464(4) 0.0750(11) Uani 1 1 d . . . . .
H1A H 0.136431 0.609744 0.477397 0.112 Uiso 1 1 calc R U . . .
H1B H 0.237833 0.652295 0.580112 0.112 Uiso 1 1 calc R U . . .
H1C H 0.137800 0.563534 0.588160 0.112 Uiso 1 1 calc R U . . .
C20 C 0.5880(10) 0.1447(11) 0.2188(8) 0.092(4) Uani 0.6508 1 d . . P A 1
H20A H 0.579336 0.110346 0.151884 0.138 Uiso 0.6508 1 calc R U P A 1
H20B H 0.677204 0.147125 0.258894 0.138 Uiso 0.6508 1 calc R U P A 1
H20C H 0.554599 0.217301 0.207177 0.138 Uiso 0.6508 1 calc R U P A 1
C19 C 0.5179(6) 0.0843(6) 0.2758(5) 0.0603(14) Uani 0.6508 1 d . . P A 1
H19A H 0.426583 0.086959 0.238964 0.072 Uiso 0.6508 1 calc R U P A 1
H19B H 0.545146 0.009025 0.281842 0.072 Uiso 0.6508 1 calc R U P A 1
H1 H 0.706(4) 0.298(3) 0.694(3) 0.053(10) Uiso 1 1 d . . . . .
O4 O 0.5665(8) 0.1873(7) 0.3488(6) 0.0583(17) Uani 0.3492 1 d . . P A 2
C17 C 0.5294(16) 0.1574(16) 0.2401(11) 0.075(4) Uani 0.3492 1 d . . P A 2
H17A H 0.471890 0.095406 0.227502 0.090 Uiso 0.3492 1 calc R U P A 2
H17B H 0.486605 0.217216 0.195976 0.090 Uiso 0.3492 1 calc R U P A 2
C18 C 0.645(2) 0.131(2) 0.2190(18) 0.096(7) Uani 0.3492 1 d . . P A 2
H18A H 0.627054 0.110674 0.146120 0.144 Uiso 0.3492 1 calc R U P A 2
H18B H 0.685463 0.071877 0.263332 0.144 Uiso 0.3492 1 calc R U P A 2
H18C H 0.700801 0.193159 0.233109 0.144 Uiso 0.3492 1 calc R U P A 2

loop_
_atom_site_aniso_label
_atom_site_aniso_U_11
_atom_site_aniso_U_22
_atom_site_aniso_U_33
_atom_site_aniso_U_23
_atom_site_aniso_U_13
_atom_site_aniso_U_12
Cl2 0.0472(4) 0.0555(5) 0.0397(4) 0.0043(3) -0.0051(3) 0.0038(3)
Cl1 0.0443(4) 0.0636(5) 0.0688(5) -0.0147(4) 0.0099(4) -0.0025(4)
O3 0.0497(13) 0.0737(16) 0.0352(11) -0.0106(10) -0.0060(9) -0.0006(11)
O1 0.0586(14) 0.0506(13) 0.0621(14) -0.0081(11) 0.0012(11) 0.0136(11)
N1 0.0425(14) 0.0541(15) 0.0275(11) 0.0022(10) -0.0069(10) 0.0018(12)
O2 0.0748(17) 0.0613(15) 0.0590(14) -0.0195(12) 0.0084(12) 0.0049(13)
C4 0.0527(17) 0.0440(16) 0.0292(13) 0.0008(11) 0.0032(12) -0.0043(13)
C9 0.0452(15) 0.0399(15) 0.0271(12) 0.0015(11) -0.0023(11) 0.0008(12)
C6 0.0489(16) 0.0429(16) 0.0338(14) 0.0017(12) -0.0007(12) 0.0018(13)
C3 0.0454(15) 0.0407(15) 0.0313(13) -0.0001(11) 0.0010(11) -0.0015(12)
C8 0.0456(15) 0.0435(16) 0.0306(13) -0.0019(11) -0.0023(11) 0.0027(12)
C10 0.0501(16) 0.0383(15) 0.0326(13) -0.0013(11) 0.0028(12) 0.0003(12)
C15 0.0458(15) 0.0433(16) 0.0338(14) -0.0034(12) 0.0045(12) 0.0034(12)
C7 0.0471(17) 0.0556(19) 0.0493(17) 0.0024(15) -0.0024(14) 0.0100(14)
C2 0.0596(19) 0.0409(16) 0.0447(16) -0.0030(13) 0.0105(14) -0.0034(14)
C14 0.0457(16) 0.0475(17) 0.0484(16) -0.0101(13) 0.0096(13) -0.0035(13)
O5 0.056(2) 0.057(2) 0.041(2) -0.0133(17) -0.0012(16) 0.0170(19)
C5 0.0577(19) 0.058(2) 0.0348(15) -0.0054(13) 0.0000(13) -0.0124(16)
C11 0.0555(18) 0.0517(18) 0.0402(15) 0.0066(13) 0.0011(13) -0.0011(15)
C16 0.0506(18) 0.065(2) 0.0394(16) -0.0135(14) -0.0010(13) 0.0051(15)
C13 0.063(2) 0.0504(19) 0.060(2) -0.0012(15) 0.0162(16) -0.0070(16)
C12 0.076(2) 0.057(2) 0.057(2) 0.0156(16) 0.0170(18) -0.0077(18)
C1 0.077(3) 0.056(2) 0.088(3) -0.002(2) 0.018(2) 0.025(2)
C20 0.069(7) 0.148(11) 0.060(5) -0.032(5) 0.019(5) -0.031(8)
C19 0.056(3) 0.065(4) 0.053(3) -0.022(3) 0.005(2) 0.005(3)
O4 0.071(4) 0.058(5) 0.040(4) -0.002(3) 0.007(3) -0.005(4)
C17 0.073(9) 0.101(11) 0.051(6) -0.024(7) 0.020(6) -0.014(8)
C18 0.106(15) 0.112(13) 0.080(10) 0.008(10) 0.044(12) 0.028(13)

loop_
_atom_type_symbol
_atom_type_description
_atom_type_scat_dispersion_real
_atom_type_scat_dispersion_imag
_atom_type_scat_source
C C 0.0181 0.0091 'International Tables Vol C Tables 4.2.6.8 and 6.1.1.4'
H H 0.0000 0.0000 'International Tables Vol C Tables 4.2.6.8 and 6.1.1.4'
Cl Cl 0.3639 0.7018 'International Tables Vol C Tables 4.2.6.8 and 6.1.1.4'
N N 0.0311 0.0180 'International Tables Vol C Tables 4.2.6.8 and 6.1.1.4'
O O 0.0492 0.0322 'International Tables Vol C Tables 4.2.6.8 and 6.1.1.4'

loop_
_geom_angle_atom_site_label_1
_geom_angle_atom_site_label_2
_geom_angle_atom_site_label_3
_geom_angle
_geom_angle_site_symmetry_1
_geom_angle_site_symmetry_3
_geom_angle_publ_flag
C2 O1 C1 115.9(3) . . ?
C4 N1 C6 124.1(3) . . ?
C4 N1 H1 115(3) . . ?
C6 N1 H1 121(3) . . ?
N1 C4 C5 114.0(3) . . ?
C3 C4 N1 119.8(3) . . ?
C3 C4 C5 126.1(3) . . ?
C3 C9 H9 108.6 . . ?
C8 C9 H9 108.6 . . ?
C8 C9 C3 110.8(2) . . ?
C8 C9 C10 108.7(2) . . ?
C10 C9 H9 108.6 . . ?
C10 C9 C3 111.6(2) . . ?
N1 C6 C7 112.7(3) . . ?
C8 C6 N1 119.0(3) . . ?
C8 C6 C7 128.3(3) . . ?
C4 C3 C9 121.4(3) . . ?
C4 C3 C2 120.6(3) . . ?
C2 C3 C9 117.9(2) . . ?
C6 C8 C9 121.9(3) . . ?
C6 C8 C16 124.7(3) . . ?
C16 C8 C9 113.4(3) . . ?
C15 C10 C9 124.4(3) . . ?
C11 C10 C9 118.3(3) . . ?
C11 C10 C15 117.3(3) . . ?
C10 C15 Cl2 120.7(2) . . ?
C14 C15 Cl2 119.1(2) . . ?
C14 C15 C10 120.2(3) . . ?
C6 C7 H7A 109.5 . . ?
C6 C7 H7B 109.5 . . ?
C6 C7 H7C 109.5 . . ?
H7A C7 H7B 109.5 . . ?
H7A C7 H7C 109.5 . . ?
H7B C7 H7C 109.5 . . ?
O1 C2 C3 110.6(3) . . ?
O2 C2 O1 121.6(3) . . ?
O2 C2 C3 127.8(3) . . ?
C15 C14 Cl1 120.3(2) . . ?
C13 C14 Cl1 118.4(3) . . ?
C13 C14 C15 121.3(3) . . ?
C16 O5 C19 116.0(4) . . ?
C4 C5 H5A 109.5 . . ?
C4 C5 H5B 109.5 . . ?
C4 C5 H5C 109.5 . . ?
H5A C5 H5B 109.5 . . ?
H5A C5 H5C 109.5 . . ?
H5B C5 H5C 109.5 . . ?
C10 C11 H11 119.3 . . ?
C12 C11 C10 121.3(3) . . ?
C12 C11 H11 119.3 . . ?
O3 C16 C8 123.7(3) . . ?
O3 C16 O5 122.4(3) . . ?
O3 C16 O4 114.4(4) . . ?
O5 C16 C8 113.0(3) . . ?
O4 C16 C8 115.2(4) . . ?
C14 C13 H13 120.3 . . ?
C12 C13 C14 119.4(3) . . ?
C12 C13 H13 120.3 . . ?
C11 C12 H12 119.8 . . ?
C13 C12 C11 120.4(3) . . ?
C13 C12 H12 119.8 . . ?
O1 C1 H1A 109.5 . . ?
O1 C1 H1B 109.5 . . ?
O1 C1 H1C 109.5 . . ?
H1A C1 H1B 109.5 . . ?
H1A C1 H1C 109.5 . . ?
H1B C1 H1C 109.5 . . ?
H20A C20 H20B 109.5 . . ?
H20A C20 H20C 109.5 . . ?
H20B C20 H20C 109.5 . . ?
C19 C20 H20A 109.5 . . ?
C19 C20 H20B 109.5 . . ?
C19 C20 H20C 109.5 . . ?
O5 C19 C20 107.8(6) . . ?
O5 C19 H19A 110.1 . . ?
O5 C19 H19B 110.1 . . ?
C20 C19 H19A 110.1 . . ?
C20 C19 H19B 110.1 . . ?
H19A C19 H19B 108.5 . . ?
C16 O4 C17 114.4(9) . . ?
O4 C17 H17A 110.8 . . ?
O4 C17 H17B 110.8 . . ?
H17A C17 H17B 108.9 . . ?
C18 C17 O4 104.8(15) . . ?
C18 C17 H17A 110.8 . . ?
C18 C17 H17B 110.8 . . ?
C17 C18 H18A 109.5 . . ?
C17 C18 H18B 109.5 . . ?
C17 C18 H18C 109.5 . . ?
H18A C18 H18B 109.5 . . ?
H18A C18 H18C 109.5 . . ?
H18B C18 H18C 109.5 . . ?

loop_
_geom_bond_atom_site_label_1
_geom_bond_atom_site_label_2
_geom_bond_distance
_geom_bond_site_symmetry_2
_geom_bond_publ_flag
Cl2 C15 1.733(3) . ?
Cl1 C14 1.743(3) . ?
O3 C16 1.201(4) . ?
O1 C2 1.349(4) . ?
O1 C1 1.437(4) . ?
N1 C4 1.371(4) . ?
N1 C6 1.373(4) . ?
N1 H1 0.76(4) . ?
O2 C2 1.209(4) . ?
C4 C3 1.354(4) . ?
C4 C5 1.501(4) . ?
C9 H9 1.0000 . ?
C9 C3 1.526(4) . ?
C9 C8 1.519(4) . ?
C9 C10 1.524(4) . ?
C6 C8 1.356(4) . ?
C6 C7 1.508(5) . ?
C3 C2 1.460(4) . ?
C8 C16 1.456(4) . ?
C10 C15 1.403(4) . ?
C10 C11 1.398(4) . ?
C15 C14 1.384(4) . ?
C7 H7A 0.9800 . ?
C7 H7B 0.9800 . ?
C7 H7C 0.9800 . ?
C14 C13 1.374(5) . ?
O5 C16 1.385(5) . ?
O5 C19 1.448(6) . ?
C5 H5A 0.9800 . ?
C5 H5B 0.9800 . ?
C5 H5C 0.9800 . ?
C11 H11 0.9500 . ?
C11 C12 1.388(5) . ?
C16 O4 1.375(9) . ?
C13 H13 0.9500 . ?
C13 C12 1.364(5) . ?
C12 H12 0.9500 . ?
C1 H1A 0.9800 . ?
C1 H1B 0.9800 . ?
C1 H1C 0.9800 . ?
C20 H20A 0.9800 . ?
C20 H20B 0.9800 . ?
C20 H20C 0.9800 . ?
C20 C19 1.458(13) . ?
C19 H19A 0.9900 . ?
C19 H19B 0.9900 . ?
O4 C17 1.452(15) . ?
C17 H17A 0.9900 . ?
C17 H17B 0.9900 . ?
C17 C18 1.43(2) . ?
C18 H18A 0.9800 . ?
C18 H18B 0.9800 . ?
C18 H18C 0.9800 . ?

loop_
_geom_torsion_atom_site_label_1
_geom_torsion_atom_site_label_2
_geom_torsion_atom_site_label_3
_geom_torsion_atom_site_label_4
_geom_torsion
_geom_torsion_site_symmetry_1
_geom_torsion_site_symmetry_2
_geom_torsion_site_symmetry_3
_geom_torsion_site_symmetry_4
_geom_torsion_publ_flag
Cl2 C15 C14 Cl1 5.1(4) . . . . ?
Cl2 C15 C14 C13 -176.1(3) . . . . ?
Cl1 C14 C13 C12 178.7(3) . . . . ?
O3 C16 O4 C17 -16.8(12) . . . . ?
N1 C4 C3 C9 2.2(4) . . . . ?
N1 C4 C3 C2 178.8(3) . . . . ?
N1 C6 C8 C9 -10.1(5) . . . . ?
N1 C6 C8 C16 171.7(3) . . . . ?
C4 N1 C6 C8 -5.0(5) . . . . ?
C4 N1 C6 C7 175.4(3) . . . . ?
C4 C3 C2 O1 176.8(3) . . . . ?
C4 C3 C2 O2 -4.5(5) . . . . ?
C9 C3 C2 O1 -6.5(4) . . . . ?
C9 C3 C2 O2 172.2(3) . . . . ?
C9 C8 C16 O3 6.1(5) . . . . ?
C9 C8 C16 O5 -163.6(3) . . . . ?
C9 C8 C16 O4 155.6(5) . . . . ?
C9 C10 C15 Cl2 -6.2(4) . . . . ?
C9 C10 C15 C14 174.6(3) . . . . ?
C9 C10 C11 C12 -177.6(3) . . . . ?
C6 N1 C4 C3 9.0(5) . . . . ?
C6 N1 C4 C5 -169.3(3) . . . . ?
C6 C8 C16 O3 -175.5(4) . . . . ?
C6 C8 C16 O5 14.8(5) . . . . ?
C6 C8 C16 O4 -26.0(6) . . . . ?
C3 C9 C8 C6 18.8(4) . . . . ?
C3 C9 C8 C16 -162.8(3) . . . . ?
C3 C9 C10 C15 123.7(3) . . . . ?
C3 C9 C10 C11 -58.6(4) . . . . ?
C8 C9 C3 C4 -14.8(4) . . . . ?
C8 C9 C3 C2 168.6(3) . . . . ?
C8 C9 C10 C15 -113.8(3) . . . . ?
C8 C9 C10 C11 63.9(3) . . . . ?
C8 C16 O4 C17 -169.2(10) . . . . ?
C10 C9 C3 C4 106.5(3) . . . . ?
C10 C9 C3 C2 -70.2(3) . . . . ?
C10 C9 C8 C6 -104.1(3) . . . . ?
C10 C9 C8 C16 74.3(3) . . . . ?
C10 C15 C14 Cl1 -175.6(2) . . . . ?
C10 C15 C14 C13 3.2(5) . . . . ?
C10 C11 C12 C13 2.7(6) . . . . ?
C15 C10 C11 C12 0.3(5) . . . . ?
C15 C14 C13 C12 -0.1(5) . . . . ?
C7 C6 C8 C9 169.5(3) . . . . ?
C7 C6 C8 C16 -8.7(6) . . . . ?
C14 C13 C12 C11 -2.8(6) . . . . ?
C5 C4 C3 C9 -179.7(3) . . . . ?
C5 C4 C3 C2 -3.1(5) . . . . ?
C11 C10 C15 Cl2 176.0(2) . . . . ?
C11 C10 C15 C14 -3.2(4) . . . . ?
C16 O5 C19 C20 84.5(8) . . . . ?
C16 O4 C17 C18 178.9(16) . . . . ?
C1 O1 C2 O2 -0.9(5) . . . . ?
C1 O1 C2 C3 177.9(3) . . . . ?
C19 O5 C16 O3 14.9(7) . . . . ?
C19 O5 C16 C8 -175.3(5) . . . . ?
